data_1505728
loop_
_publ_author_name
'Shi, Jing-Min'
'Sun, You-Min'
'Zhang, Xia'
'Yi, Long'
'Cheng, Peng'
'Liu, Lian-Dong'

_publ_section_title
;
 Magnetic study on a two-dimensional coordination polymer with mixed
 bridging ligands.
;
_journal_issue 24
_journal_name_full 'The journal of physical chemistry. A'
_journal_page_first 7677
_journal_page_last 7681
_journal_paper_doi 10.1021/jp056487l
_journal_volume 110
_journal_year 2006
_chemical_formula_sum 'C16 H16 Co2 N8 O4 S4'
_chemical_formula_weight 630.47
_chemical_name_systematic
; 
 ? 
;
_space_group_IT_number 14
_symmetry_cell_setting monoclinic
_symmetry_space_group_name_Hall '-P 2ybc'
_symmetry_space_group_name_H-M 'P 1 21/c 1'
_atom_sites_solution_hydrogens geom
_atom_sites_solution_primary direct
_atom_sites_solution_secondary difmap
_audit_creation_method SHELXL-97
_cell_angle_alpha 90.00
_cell_angle_beta 97.468(3)
_cell_angle_gamma 90.00
_cell_formula_units_Z 1
_cell_length_a 5.7128(14)
_cell_length_b 14.346(4)
_cell_length_c 6.9722(17)
_cell_measurement_reflns_used 1333
_cell_measurement_temperature 298(2)
_cell_measurement_theta_max 27.0635
_cell_measurement_theta_min 2.8395
_cell_volume 566.6(3)
_computing_cell_refinement SMART
_computing_data_collection 'SMART (Bruker, 1997)'
_computing_data_reduction 'SAINT (Bruker, 1997)'
_computing_molecular_graphics SHELXTL
_computing_publication_material SHELXTL
_computing_structure_refinement SHELXTL
_computing_structure_solution 'SHELXTL  (Bruker, 2001)'
_diffrn_ambient_temperature 298(2)
_diffrn_measured_fraction_theta_full 0.997
_diffrn_measured_fraction_theta_max 0.997
_diffrn_measurement_device_type 'Bruker Smart APEX CCD'
_diffrn_measurement_method '/f and /w scans'
_diffrn_radiation_monochromator graphite
_diffrn_radiation_source 'fine-focus sealed tube'
_diffrn_radiation_type MoK\a
_diffrn_radiation_wavelength 0.71073
_diffrn_reflns_av_R_equivalents 0.0219
_diffrn_reflns_av_sigmaI/netI 0.0317
_diffrn_reflns_limit_h_max 4
_diffrn_reflns_limit_h_min -6
_diffrn_reflns_limit_k_max 17
_diffrn_reflns_limit_k_min -17
_diffrn_reflns_limit_l_max 8
_diffrn_reflns_limit_l_min -8
_diffrn_reflns_number 2988
_diffrn_reflns_theta_full 25.50
_diffrn_reflns_theta_max 25.50
_diffrn_reflns_theta_min 2.84
_exptl_absorpt_coefficient_mu 1.876
_exptl_absorpt_correction_T_max 0.8493
_exptl_absorpt_correction_T_min 0.7288
_exptl_absorpt_correction_type multi-scan
_exptl_absorpt_process_details 'sadabs (Sheldrick, 1996)'
_exptl_crystal_colour brown
_exptl_crystal_density_diffrn 1.848
_exptl_crystal_density_method 'not measured'
_exptl_crystal_description prism
_exptl_crystal_F_000 318
_exptl_crystal_size_max 0.18
_exptl_crystal_size_mid 0.11
_exptl_crystal_size_min 0.09
_refine_diff_density_max 0.308
_refine_diff_density_min -0.274
_refine_diff_density_rms 0.073
_refine_ls_extinction_method none
_refine_ls_goodness_of_fit_ref 1.057
_refine_ls_hydrogen_treatment constr
_refine_ls_matrix_type full
_refine_ls_number_parameters 80
_refine_ls_number_reflns 1054
_refine_ls_number_restraints 0
_refine_ls_restrained_S_all 1.057
_refine_ls_R_factor_all 0.0360
_refine_ls_R_factor_gt 0.0317
_refine_ls_shift/su_max 0.000
_refine_ls_shift/su_mean 0.000
_refine_ls_structure_factor_coef Fsqd
_refine_ls_weighting_details 'calc w=1/[\s^2^(Fo^2^)+(0.0398P)^2^+0.3521P] where P=(Fo^2^+2Fc^2^)/3'
_refine_ls_weighting_scheme calc
_refine_ls_wR_factor_gt 0.0771
_refine_ls_wR_factor_ref 0.0789
_reflns_number_gt 941
_reflns_number_total 1054
_reflns_threshold_expression I>2\s(I)
_cod_data_source_file jp056487lsi20051109_075621.cif
_cod_data_source_block 40907cm
_cod_depositor_comments
;
The following automatic conversions were performed:

'_symmetry_cell_setting' value 'Monoclinic' changed to 'monoclinic'
according to /home/saulius/struct/CIF-dictionaries/cif_core.dic
dictionary named 'cif_core.dic' version 2.4.1 from 2010-06-29.

Automatic conversion script
Id: cif_fix_values 1715 2011-07-08 13:25:40Z adriana 
;
_cod_original_cell_volume 566.6(2)
_cod_original_sg_symbol_H-M P2(1)/c
_cod_database_code 1505728

loop_
_symmetry_equiv_pos_as_xyz
'x, y, z'
'-x, y+1/2, -z+1/2'
'-x, -y, -z'
'x, -y-1/2, z-1/2'

loop_
_atom_site_label
_atom_site_type_symbol
_atom_site_fract_x
_atom_site_fract_y
_atom_site_fract_z
_atom_site_U_iso_or_equiv
_atom_site_adp_type
_atom_site_occupancy
_atom_site_symmetry_multiplicity
_atom_site_calc_flag
_atom_site_refinement_flags
S1 S 0.75136(11) 0.84737(5) 0.04010(11) 0.0324(2) Uani 1 1 d .
C4 C 0.4818(4) 0.89021(18) 0.0145(3) 0.0231(6) Uani 1 1 d .
Co1 Co 0.0000 1.0000 0.0000 0.02307(18) Uani 1 2 d S
N2 N 0.2922(4) 0.91958(15) -0.0050(3) 0.0275(5) Uani 1 1 d .
N1 N 0.2793(4) 1.00238(14) 0.3995(3) 0.0234(5) Uani 1 1 d .
O1 O 0.0654(3) 1.00728(12) 0.3016(3) 0.0278(4) Uani 1 1 d .
C1 C 0.4103(5) 1.08036(18) 0.4273(4) 0.0263(6) Uani 1 1 d .
H1 H 0.3466 1.1365 0.3785 0.032 Uiso 1 1 calc R
C2 C 0.3642(4) 0.92022(17) 0.4742(4) 0.0254(6) Uani 1 1 d .
C3 C 0.2141(5) 0.83575(19) 0.4523(4) 0.0363(7) Uani 1 1 d .
H3A H 0.0694 0.8474 0.5044 0.054 Uiso 1 1 calc R
H3B H 0.2960 0.7848 0.5205 0.054 Uiso 1 1 calc R
H3C H 0.1795 0.8202 0.3176 0.054 Uiso 1 1 calc R

loop_
_atom_site_aniso_label
_atom_site_aniso_U_11
_atom_site_aniso_U_22
_atom_site_aniso_U_33
_atom_site_aniso_U_23
_atom_site_aniso_U_13
_atom_site_aniso_U_12
S1 0.0192(4) 0.0293(4) 0.0476(4) 0.0041(3) -0.0004(3) 0.0044(3)
C4 0.0232(14) 0.0220(13) 0.0234(13) -0.0007(10) 0.0007(11) -0.0036(10)
Co1 0.0153(3) 0.0286(3) 0.0245(3) -0.00056(19) -0.0004(2) 0.00353(18)
N2 0.0199(12) 0.0272(13) 0.0349(12) 0.0002(9) 0.0017(9) 0.0010(9)
N1 0.0200(11) 0.0290(12) 0.0204(11) -0.0009(8) 0.0000(9) 0.0034(8)
O1 0.0194(10) 0.0385(11) 0.0238(9) -0.0006(7) -0.0035(8) 0.0030(7)
C1 0.0286(14) 0.0242(14) 0.0251(13) 0.0013(10) 0.0000(11) 0.0031(11)
C2 0.0247(14) 0.0283(14) 0.0230(12) -0.0017(10) 0.0021(10) 0.0016(11)
C3 0.0370(16) 0.0282(15) 0.0408(16) 0.0012(12) -0.0056(13) -0.0027(12)

loop_
_atom_type_symbol
_atom_type_description
_atom_type_scat_dispersion_real
_atom_type_scat_dispersion_imag
_atom_type_scat_source
C C 0.0033 0.0016 'International Tables Vol C Tables 4.2.6.8 and 6.1.1.4'
H H 0.0000 0.0000 'International Tables Vol C Tables 4.2.6.8 and 6.1.1.4'
N N 0.0061 0.0033 'International Tables Vol C Tables 4.2.6.8 and 6.1.1.4'
O O 0.0106 0.0060 'International Tables Vol C Tables 4.2.6.8 and 6.1.1.4'
S S 0.1246 0.1234 'International Tables Vol C Tables 4.2.6.8 and 6.1.1.4'
Co Co 0.3494 0.9721 'International Tables Vol C Tables 4.2.6.8 and 6.1.1.4'

loop_
_geom_angle_atom_site_label_1
_geom_angle_atom_site_label_2
_geom_angle_atom_site_label_3
_geom_angle
_geom_angle_site_symmetry_1
_geom_angle_site_symmetry_3
C4 S1 Co1 100.78(9) . 1_655
N2 C4 S1 179.3(2) . .
N2 Co1 N2 180.0 . 3_575
N2 Co1 O1 89.67(8) . 3_575
N2 Co1 O1 90.33(8) 3_575 3_575
N2 Co1 O1 90.33(8) . .
N2 Co1 O1 89.67(8) 3_575 .
O1 Co1 O1 180.000(1) 3_575 .
N2 Co1 S1 90.84(6) . 3_675
N2 Co1 S1 89.16(6) 3_575 3_675
O1 Co1 S1 87.90(5) 3_575 3_675
O1 Co1 S1 92.10(5) . 3_675
N2 Co1 S1 89.16(6) . 1_455
N2 Co1 S1 90.84(6) 3_575 1_455
O1 Co1 S1 92.10(5) 3_575 1_455
O1 Co1 S1 87.90(5) . 1_455
S1 Co1 S1 180.0 3_675 1_455
C4 N2 Co1 164.9(2) . .
O1 N1 C1 119.3(2) . .
O1 N1 C2 120.4(2) . .
C1 N1 C2 120.2(2) . .
N1 O1 Co1 123.33(15) . .
N1 C1 C2 122.2(2) . 3_676
N1 C1 H1 118.9 . .
C2 C1 H1 118.9 3_676 .
N1 C2 C1 117.5(2) . 3_676
N1 C2 C3 120.0(2) . .
C1 C2 C3 122.5(2) 3_676 .
C2 C3 H3A 109.5 . .
C2 C3 H3B 109.5 . .
H3A C3 H3B 109.5 . .
C2 C3 H3C 109.5 . .
H3A C3 H3C 109.5 . .
H3B C3 H3C 109.5 . .

loop_
_geom_bond_atom_site_label_1
_geom_bond_atom_site_label_2
_geom_bond_distance
_geom_bond_site_symmetry_2
S1 C4 1.646(3) .
S1 Co1 2.6446(9) 1_655
C4 N2 1.154(3) .
Co1 N2 2.033(2) .
Co1 N2 2.033(2) 3_575
Co1 O1 2.0900(19) 3_575
Co1 O1 2.0900(19) .
Co1 S1 2.6446(9) 3_675
Co1 S1 2.6446(9) 1_455
N1 O1 1.322(3) .
N1 C1 1.346(3) .
N1 C2 1.353(3) .
C1 C2 1.379(4) 3_676
C1 H1 0.9300 .
C2 C1 1.379(4) 3_676
C2 C3 1.481(4) .
C3 H3A 0.9600 .
C3 H3B 0.9600 .
C3 H3C 0.9600 .

loop_
_geom_torsion_atom_site_label_1
_geom_torsion_atom_site_label_2
_geom_torsion_atom_site_label_3
_geom_torsion_atom_site_label_4
_geom_torsion
_geom_torsion_site_symmetry_1
_geom_torsion_site_symmetry_4
Co1 S1 C4 N2 125(22) 1_655 .
S1 C4 N2 Co1 -163(22) . .
N2 Co1 N2 C4 -27(100) 3_575 .
O1 Co1 N2 C4 124.7(8) 3_575 .
O1 Co1 N2 C4 -55.3(8) . .
S1 Co1 N2 C4 36.8(8) 3_675 .
S1 Co1 N2 C4 -143.2(8) 1_455 .
C1 N1 O1 Co1 85.3(2) . .
C2 N1 O1 Co1 -95.9(2) . .
N2 Co1 O1 N1 29.05(17) . .
N2 Co1 O1 N1 -150.95(17) 3_575 .
O1 Co1 O1 N1 168(9) 3_575 .
S1 Co1 O1 N1 -61.80(16) 3_675 .
S1 Co1 O1 N1 118.20(16) 1_455 .
O1 N1 C1 C2 -179.1(2) . 3_676
C2 N1 C1 C2 2.1(4) . 3_676
O1 N1 C2 C1 179.2(2) . 3_676
C1 N1 C2 C1 -2.0(4) . 3_676
O1 N1 C2 C3 -2.1(4) . .
C1 N1 C2 C3 176.6(2) . .
